data_1574704
loop_
_publ_author_name
'Sun, Mingxia'
'Chen, Jia'
'Zhang, Ting'
'Xu, Wei'
'He, Jing'
'Zhang, Yunyun'
'Liu, Huifeng'
'Zhang, Shuang'
'Wang, Juanjuan'
'Li, Xin'
'Yang, Yali'
'Qiu, Hongdeng'

_publ_section_title
;
 Flexible phosphonium and sulfonate pair-to-pair self-assembled ionic
 organic single crystals for iodine capture
;
_journal_issue 26
_journal_name_full 'Chemical Science'
_journal_page_first 11858
_journal_page_last 11869
_journal_paper_doi 10.1039/D5SC02039E
_journal_volume 16
_journal_year 2025
_chemical_formula_moiety '2(C40 H38 P2), 2(C12 H8 O6 S2), 3(H2 O)'
_chemical_formula_sum 'C104 H98 O15 P4 S4'
_chemical_formula_weight 1839.94
_space_group_crystal_system triclinic
_space_group_IT_number 2
_space_group_name_Hall '-P 1'
_space_group_name_H-M_alt 'P -1'
_atom_sites_solution_hydrogens mixed
_atom_sites_solution_primary iterative
_audit_creation_date 2023-12-20
_audit_creation_method
;
Olex2 1.5
(compiled 2023.08.24 svn.re1ec1418 for OlexSys, GUI svn.r6817)
;
_audit_update_record
;
2025-01-08 deposited with the CCDC.	2025-05-22 downloaded from the CCDC.
;
_cell_angle_alpha 70.458(2)
_cell_angle_beta 77.061(2)
_cell_angle_gamma 71.936(2)
_cell_formula_units_Z 1
_cell_length_a 10.5835(13)
_cell_length_b 14.1726(18)
_cell_length_c 17.216(2)
_cell_measurement_reflns_used 5036
_cell_measurement_temperature 296.15
_cell_measurement_theta_max 28.228
_cell_measurement_theta_min 2.534
_cell_volume 2292.7(5)
_computing_cell_refinement 'SAINT v7.68A (Bruker, 2009)'
_computing_data_reduction 'SAINT v7.68A (Bruker, 2009)'
_computing_molecular_graphics 'Olex2 1.5 (Dolomanov et al., 2009)'
_computing_publication_material 'Olex2 1.5 (Dolomanov et al., 2009)'
_computing_structure_refinement 'XL  (Sheldrick, 2008)'
_computing_structure_solution 'olex2.solve 1.5 (Bourhis et al., 2015)'
_diffrn_ambient_temperature 296.15
_diffrn_measured_fraction_theta_full 0.990
_diffrn_measured_fraction_theta_max 0.796
_diffrn_measurement_device_type 'Bruker APEX-II CCD'
_diffrn_measurement_method '\f and \w scans'
_diffrn_radiation_monochromator graphite
_diffrn_radiation_type MoK\a
_diffrn_radiation_wavelength 0.71073
_diffrn_reflns_av_R_equivalents 0.0257
_diffrn_reflns_av_unetI/netI 0.0533
_diffrn_reflns_Laue_measured_fraction_full 0.990
_diffrn_reflns_Laue_measured_fraction_max 0.796
_diffrn_reflns_limit_h_max 15
_diffrn_reflns_limit_h_min -13
_diffrn_reflns_limit_k_max 18
_diffrn_reflns_limit_k_min -20
_diffrn_reflns_limit_l_max 23
_diffrn_reflns_limit_l_min -22
_diffrn_reflns_number 15820
_diffrn_reflns_point_group_measured_fraction_full 0.990
_diffrn_reflns_point_group_measured_fraction_max 0.796
_diffrn_reflns_theta_full 25.242
_diffrn_reflns_theta_max 31.200
_diffrn_reflns_theta_min 1.577
_diffrn_source_current 25.0
_diffrn_source_power 1.125
_diffrn_source_voltage 45.0
_diffrn_standards_number 0
_exptl_absorpt_coefficient_mu 0.240
_exptl_absorpt_correction_T_max 0.7462
_exptl_absorpt_correction_T_min 0.6177
_exptl_absorpt_correction_type multi-scan
_exptl_absorpt_process_details
;
SADABS-2008/1 (Bruker,2008) was used for absorption correction.
wR2(int) was 0.1440 before and 0.0338 after correction.
The Ratio of minimum to maximum transmission is 0.8278.
The \l/2 correction factor is 0.0015.
;
_exptl_crystal_density_diffrn 1.333
_exptl_crystal_description block
_exptl_crystal_F_000 966
_exptl_crystal_size_max 0.16
_exptl_crystal_size_mid 0.13
_exptl_crystal_size_min 0.12
_refine_diff_density_max 0.846
_refine_diff_density_min -0.812
_refine_diff_density_rms 0.097
_refine_ls_extinction_method none
_refine_ls_goodness_of_fit_ref 1.043
_refine_ls_hydrogen_treatment constr
_refine_ls_matrix_type full
_refine_ls_number_parameters 608
_refine_ls_number_reflns 11857
_refine_ls_number_restraints 126
_refine_ls_restrained_S_all 1.061
_refine_ls_R_factor_all 0.0823
_refine_ls_R_factor_gt 0.0567
_refine_ls_shift/su_max 0.001
_refine_ls_shift/su_mean 0.000
_refine_ls_structure_factor_coef Fsqd
_refine_ls_weighting_details 'w=1/[\s^2^(Fo^2^)+(0.0822P)^2^+0.5893P] where P=(Fo^2^+2Fc^2^)/3'
_refine_ls_weighting_scheme calc
_refine_ls_wR_factor_gt 0.1474
_refine_ls_wR_factor_ref 0.1682
_reflns_Friedel_coverage 0.000
_reflns_number_gt 8309
_reflns_number_total 11857
_reflns_threshold_expression 'I > 2\s(I)'
_cod_data_source_file d5sc02039e2.cif
_cod_data_source_block smx_231217
_cod_depositor_comments 'Adding full bibliography for 1574702--1574705.cif.'
_cod_database_code 1574704
_shelx_shelxl_version_number 2019/2
_shelx_space_group_comment
;
The symmetry employed for this shelxl refinement is uniquely defined
by the following loop, which should always be used as a source of
symmetry information in preference to the above space-group names.
They are only intended as comments.
;
_shelx_estimated_absorpt_t_max 0.972
_shelx_estimated_absorpt_t_min 0.963
_olex2_refinement_description
;
1. Fixed Uiso
 At 1.2 times of:
  All C(H) groups, All C(H,H) groups
 At 1.5 times of:
  All O(H,H) groups
2. Uiso/Uaniso restraints and constraints
S1 \\sim O3 \\sim O1 \\sim O2 \\sim O3A \\sim O1A \\sim O2A: within 3A with
sigma of 0.01 and sigma for terminal atoms of 0.02 within 3A
3. Others
 Sof(O3A)=Sof(O1A)=Sof(O2A)=1-FVAR(1)
 Sof(O3)=Sof(O1)=Sof(O2)=FVAR(1)
 Fixed Sof: O8(0.5) H8A(0.5) H8B(0.5)
4.a Riding coordinates:
 O7(H7A,H7B)
4.b Free rotating group:
 O8(H8A,H8B)
4.c Secondary CH2 refined with riding coordinates:
 C37(H37A,H37B), C38(H38A,H38B), C39(H39A,H39B), C40(H40A,H40B)
4.d Aromatic/amide H refined with riding coordinates:
 C24(H24), C6(H6), C20(H20), C36(H36), C32(H32), C49(H49), C51(H51), C5(H5),
 C12(H12), C30(H30), C18(H18), C45(H45), C48(H48), C2(H2), C26(H26), C52(H52),
 C34(H34), C14(H14), C33(H33), C35(H35), C23(H23), C21(H21), C8(H8), C43(H43),
 C42(H42), C46(H46), C22(H22), C27(H27), C4(H4), C16(H16), C15(H15), C10(H10),
 C17(H17), C29(H29), C11(H11), C3(H3), C28(H28), C9(H9)
;
_olex2_submission_special_instructions 'No special instructions were received'

loop_
_space_group_symop_operation_xyz
'x, y, z'
'-x, -y, -z'

loop_
_atom_site_label
_atom_site_type_symbol
_atom_site_fract_x
_atom_site_fract_y
_atom_site_fract_z
_atom_site_U_iso_or_equiv
_atom_site_adp_type
_atom_site_occupancy
_atom_site_site_symmetry_order
_atom_site_calc_flag
_atom_site_refinement_flags_posn
_atom_site_refinement_flags_adp
_atom_site_refinement_flags_occupancy
_atom_site_disorder_assembly
_atom_site_disorder_group
P2 P 1.01139(5) 0.43332(4) 0.85363(3) 0.03068(12) Uani 1 1 d . . . . .
P1 P 0.95881(5) 0.10235(4) 0.64955(3) 0.03124(12) Uani 1 1 d . . . . .
S2 S 0.65256(7) 0.14906(6) 1.00239(5) 0.05892(18) Uani 1 1 d . . . . .
S1 S 0.32898(8) 0.37520(7) 0.40779(5) 0.0686(2) Uani 1 1 d . U . . .
C31 C 0.83846(19) 0.49809(15) 0.87199(12) 0.0327(4) Uani 1 1 d . . . . .
C7 C 1.1333(2) 0.03544(16) 0.64105(14) 0.0384(4) Uani 1 1 d . . . . .
C1 C 0.86093(19) 0.00860(14) 0.68628(12) 0.0333(4) Uani 1 1 d . . . . .
C19 C 1.11184(19) 0.52412(14) 0.82954(12) 0.0324(4) Uani 1 1 d . . . . .
O4 O 0.6711(2) 0.23880(18) 1.01536(15) 0.0787(6) Uani 1 1 d . . . . .
C24 C 1.2500(2) 0.49192(16) 0.80621(14) 0.0401(5) Uani 1 1 d . . . . .
H24 H 1.289084 0.424021 0.804459 0.048 Uiso 1 1 calc R U . . .
C13 C 0.9123(2) 0.18851(15) 0.55119(12) 0.0361(4) Uani 1 1 d . . . . .
C6 C 0.7400(2) 0.02646(17) 0.73809(14) 0.0431(5) Uani 1 1 d . . . . .
H6 H 0.710967 0.086221 0.755282 0.052 Uiso 1 1 calc R U . . .
C20 C 1.0526(2) 0.62660(16) 0.83042(14) 0.0413(5) Uani 1 1 d . . . . .
H20 H 0.960726 0.648698 0.845822 0.050 Uiso 1 1 calc R U . . .
C25 C 1.0574(2) 0.32677(15) 0.94350(13) 0.0362(4) Uani 1 1 d . . . . .
C50 C 0.5753(2) 0.19542(18) 0.90969(16) 0.0485(5) Uani 1 1 d . . . . .
O6 O 0.7808(2) 0.0813(2) 0.98157(17) 0.1000(9) Uani 1 1 d . . . . .
C36 C 0.7656(2) 0.55248(16) 0.80470(14) 0.0409(5) Uani 1 1 d . . . . .
H36 H 0.805760 0.550938 0.751099 0.049 Uiso 1 1 calc R U . . .
C37 C 0.9205(2) 0.17639(16) 0.72318(13) 0.0378(4) Uani 1 1 d . . . . .
H37A H 0.826725 0.214273 0.724345 0.045 Uiso 1 1 calc R U . . .
H37B H 0.931989 0.128404 0.778081 0.045 Uiso 1 1 calc R U . . .
C38 C 1.0049(2) 0.25367(18) 0.70591(15) 0.0469(5) Uani 1 1 d . . . . .
H38A H 1.099016 0.217148 0.706575 0.056 Uiso 1 1 calc R U . . .
H38B H 0.994295 0.303006 0.651435 0.056 Uiso 1 1 calc R U . . .
C32 C 0.7769(2) 0.50055(19) 0.95241(14) 0.0456(5) Uani 1 1 d . . . . .
H32 H 0.824182 0.464523 0.997524 0.055 Uiso 1 1 calc R U . . .
C39 C 0.9592(2) 0.31017(17) 0.77215(14) 0.0417(5) Uani 1 1 d . . . . .
H39A H 0.963102 0.259562 0.826469 0.050 Uiso 1 1 calc R U . . .
H39B H 0.866494 0.349311 0.768711 0.050 Uiso 1 1 calc R U . . .
O7 O 0.0602(3) 0.06180(17) 0.89126(14) 0.1108(10) Uani 1 1 d . . . . .
H7A H 0.115774 0.027375 0.925847 0.166 Uiso 1 1 d R U . . .
H7B H -0.013226 0.080305 0.921127 0.166 Uiso 1 1 d R U . . .
C49 C 0.4923(2) 0.14415(19) 0.89641(16) 0.0519(6) Uani 1 1 d . . . . .
H49 H 0.470468 0.087778 0.938204 0.062 Uiso 1 1 calc R U . . .
C51 C 0.6037(2) 0.28132(19) 0.84683(17) 0.0516(6) Uani 1 1 d . . . . .
H51 H 0.654848 0.318443 0.855998 0.062 Uiso 1 1 calc R U . . .
C5 C 0.6624(2) -0.04418(18) 0.76426(16) 0.0511(6) Uani 1 1 d . . . . .
H5 H 0.582737 -0.032680 0.799946 0.061 Uiso 1 1 calc R U . . .
C12 C 1.1968(2) -0.00592(18) 0.71284(16) 0.0492(5) Uani 1 1 d . . . . .
H12 H 1.150180 0.005686 0.762812 0.059 Uiso 1 1 calc R U . . .
C30 C 0.9701(3) 0.26284(18) 0.98161(14) 0.0476(5) Uani 1 1 d . . . . .
H30 H 0.886624 0.280242 0.964236 0.057 Uiso 1 1 calc R U . . .
C44 C 0.4319(2) 0.28899(18) 0.67300(16) 0.0486(5) Uani 1 1 d . . . . .
C40 C 1.0436(2) 0.38400(16) 0.76426(13) 0.0388(4) Uani 1 1 d . . . . .
H40A H 1.025856 0.442080 0.714982 0.047 Uiso 1 1 calc R U . . .
H40B H 1.137742 0.348094 0.756584 0.047 Uiso 1 1 calc R U . . .
C18 C 0.9924(3) 0.25374(18) 0.50078(15) 0.0487(5) Uani 1 1 d . . . . .
H18 H 1.074620 0.247994 0.515156 0.058 Uiso 1 1 calc R U . . .
C47 C 0.4766(2) 0.25956(17) 0.75602(15) 0.0457(5) Uani 1 1 d . . . . .
C45 C 0.4107(3) 0.2154(2) 0.64293(18) 0.0567(6) Uani 1 1 d . . . . .
H45 H 0.419530 0.147724 0.676878 0.068 Uiso 1 1 calc R U . . .
C48 C 0.4423(2) 0.17673(18) 0.82145(16) 0.0510(6) Uani 1 1 d . . . . .
H48 H 0.384855 0.143155 0.814207 0.061 Uiso 1 1 calc R U . . .
C2 C 0.9025(3) -0.08098(18) 0.66019(16) 0.0500(6) Uani 1 1 d . . . . .
H2 H 0.983395 -0.094233 0.625859 0.060 Uiso 1 1 calc R U . . .
C26 C 1.1806(2) 0.30201(19) 0.97177(15) 0.0481(5) Uani 1 1 d . . . . .
H26 H 1.238039 0.345242 0.947933 0.058 Uiso 1 1 calc R U . . .
C52 C 0.5570(2) 0.31209(18) 0.77118(16) 0.0500(6) Uani 1 1 d . . . . .
H52 H 0.579156 0.368519 0.729612 0.060 Uiso 1 1 calc R U . . .
C34 C 0.5746(2) 0.61064(19) 0.89756(18) 0.0533(6) Uani 1 1 d . . . . .
H34 H 0.486267 0.648596 0.906321 0.064 Uiso 1 1 calc R U . . .
C14 C 0.7899(2) 0.1971(2) 0.52827(15) 0.0517(6) Uani 1 1 d . . . . .
H14 H 0.736680 0.153188 0.561329 0.062 Uiso 1 1 calc R U . . .
O5 O 0.5649(3) 0.0988(3) 1.06705(15) 0.1144(11) Uani 1 1 d . . . . .
C33 C 0.6456(2) 0.5567(2) 0.96438(17) 0.0565(6) Uani 1 1 d . . . . .
H33 H 0.604524 0.558391 1.017805 0.068 Uiso 1 1 calc R U . . .
C35 C 0.6342(2) 0.60834(18) 0.81786(16) 0.0487(5) Uani 1 1 d . . . . .
H35 H 0.585953 0.644358 0.773176 0.058 Uiso 1 1 calc R U . . .
C23 C 1.3287(2) 0.56068(19) 0.78574(16) 0.0498(6) Uani 1 1 d . . . . .
H23 H 1.420966 0.538658 0.771907 0.060 Uiso 1 1 calc R U . . .
C21 C 1.1333(3) 0.69526(18) 0.80784(17) 0.0529(6) Uani 1 1 d . . . . .
H21 H 1.094845 0.763919 0.807595 0.064 Uiso 1 1 calc R U . . .
C8 C 1.2048(2) 0.0183(2) 0.56629(17) 0.0529(6) Uani 1 1 d . . . . .
H8 H 1.164215 0.046115 0.518052 0.064 Uiso 1 1 calc R U . . .
C43 C 0.4147(3) 0.3903(2) 0.62031(16) 0.0574(6) Uani 1 1 d . . . . .
H43 H 0.427376 0.441157 0.638494 0.069 Uiso 1 1 calc R U . . .
C42 C 0.3791(3) 0.4165(2) 0.54167(17) 0.0612(7) Uani 1 1 d . . . . .
H42 H 0.367127 0.484660 0.508283 0.073 Uiso 1 1 calc R U . . .
C41 C 0.3612(3) 0.3426(2) 0.51206(16) 0.0547(6) Uani 1 1 d . . . . .
C46 C 0.3768(3) 0.2411(2) 0.56379(19) 0.0609(7) Uani 1 1 d . . . . .
H46 H 0.364356 0.190625 0.545106 0.073 Uiso 1 1 calc R U . . .
C22 C 1.2695(3) 0.66237(19) 0.78590(17) 0.0554(6) Uani 1 1 d . . . . .
H22 H 1.322260 0.708980 0.771062 0.066 Uiso 1 1 calc R U . . .
C27 C 1.2167(3) 0.2121(2) 1.03593(17) 0.0649(8) Uani 1 1 d . . . . .
H27 H 1.298552 0.195033 1.055292 0.078 Uiso 1 1 calc R U . . .
C4 C 0.7039(3) -0.13159(18) 0.73717(18) 0.0555(6) Uani 1 1 d . . . . .
H4 H 0.651058 -0.178373 0.753802 0.067 Uiso 1 1 calc R U . . .
C16 C 0.8279(3) 0.3353(2) 0.40787(17) 0.0658(8) Uani 1 1 d . . . . .
H16 H 0.799292 0.385250 0.359807 0.079 Uiso 1 1 calc R U . . .
C15 C 0.7477(3) 0.2707(2) 0.45645(18) 0.0674(8) Uani 1 1 d . . . . .
H15 H 0.666195 0.276692 0.441006 0.081 Uiso 1 1 calc R U . . .
C10 C 1.3975(3) -0.0814(2) 0.6357(2) 0.0707(8) Uani 1 1 d . . . . .
H10 H 1.485868 -0.121098 0.633783 0.085 Uiso 1 1 calc R U . . .
C17 C 0.9485(3) 0.3270(2) 0.42929(17) 0.0622(7) Uani 1 1 d . . . . .
H17 H 1.001318 0.370848 0.395580 0.075 Uiso 1 1 calc R U . . .
C29 C 1.0079(3) 0.1739(2) 1.04501(17) 0.0640(8) Uani 1 1 d . . . . .
H29 H 0.950128 0.131207 1.070405 0.077 Uiso 1 1 calc R U . . .
C11 C 1.3286(3) -0.0640(2) 0.7093(2) 0.0660(8) Uani 1 1 d . . . . .
H11 H 1.370654 -0.091264 0.756971 0.079 Uiso 1 1 calc R U . . .
C3 C 0.8228(3) -0.14986(19) 0.68573(19) 0.0621(7) Uani 1 1 d . . . . .
H3 H 0.849996 -0.209091 0.667886 0.075 Uiso 1 1 calc R U . . .
O3 O 0.4414(5) 0.4063(5) 0.3580(2) 0.1186(17) Uani 0.780(4) 1 d . U P A 1
O1 O 0.3032(4) 0.2866(3) 0.3978(2) 0.0900(11) Uani 0.780(4) 1 d . U P A 1
C28 C 1.1316(4) 0.1486(2) 1.07060(18) 0.0696(8) Uani 1 1 d . . . . .
H28 H 1.157755 0.087360 1.112095 0.083 Uiso 1 1 calc R U . . .
C9 C 1.3366(3) -0.0403(2) 0.5645(2) 0.0695(8) Uani 1 1 d . . . . .
H9 H 1.384481 -0.052133 0.514879 0.083 Uiso 1 1 calc R U . . .
O2 O 0.2049(4) 0.4607(3) 0.3999(2) 0.1138(14) Uani 0.780(4) 1 d . U P A 1
O8 O 0.0233(6) 0.4584(4) 0.5617(3) 0.0991(16) Uani 0.5 1 d G . P . .
H8A H 0.056222 0.471116 0.510673 0.149 Uiso 0.5 1 d G U P . .
H8B H -0.058728 0.491657 0.561592 0.149 Uiso 0.5 1 d G U P . .
O3A O 0.4584(13) 0.3110(12) 0.3726(7) 0.102(4) Uani 0.220(4) 1 d . U P A 2
O1A O 0.2149(13) 0.3661(15) 0.4134(7) 0.098(3) Uani 0.220(4) 1 d . U P A 2
O2A O 0.3548(17) 0.4757(11) 0.3622(8) 0.095(3) Uani 0.220(4) 1 d . U P A 2

loop_
_atom_site_aniso_label
_atom_site_aniso_U_11
_atom_site_aniso_U_22
_atom_site_aniso_U_33
_atom_site_aniso_U_23
_atom_site_aniso_U_13
_atom_site_aniso_U_12
P2 0.0314(2) 0.0310(2) 0.0343(3) -0.01273(19) -0.00494(18) -0.01044(19)
P1 0.0315(2) 0.0332(2) 0.0342(3) -0.0141(2) -0.00380(19) -0.01087(19)
S2 0.0460(3) 0.0657(4) 0.0648(4) -0.0207(3) -0.0082(3) -0.0112(3)
S1 0.0658(5) 0.1032(6) 0.0503(4) -0.0292(4) 0.0050(3) -0.0412(4)
C31 0.0310(9) 0.0346(9) 0.0368(10) -0.0123(8) -0.0056(7) -0.0112(7)
C7 0.0335(10) 0.0390(10) 0.0477(12) -0.0179(9) -0.0038(8) -0.0113(8)
C1 0.0345(10) 0.0333(9) 0.0358(10) -0.0105(8) -0.0072(8) -0.0114(8)
C19 0.0330(9) 0.0341(9) 0.0358(10) -0.0142(8) -0.0040(7) -0.0123(8)
O4 0.0725(14) 0.0912(15) 0.0863(16) -0.0457(13) -0.0096(11) -0.0187(12)
C24 0.0345(10) 0.0388(10) 0.0502(12) -0.0165(9) -0.0039(9) -0.0112(8)
C13 0.0411(11) 0.0364(9) 0.0336(10) -0.0126(8) -0.0044(8) -0.0114(8)
C6 0.0390(11) 0.0400(10) 0.0502(13) -0.0137(9) 0.0004(9) -0.0135(9)
C20 0.0404(11) 0.0350(10) 0.0517(13) -0.0190(9) -0.0036(9) -0.0085(8)
C25 0.0414(11) 0.0336(9) 0.0356(10) -0.0129(8) -0.0073(8) -0.0078(8)
C50 0.0361(11) 0.0502(12) 0.0559(14) -0.0206(11) 0.0024(10) -0.0065(10)
O6 0.0766(15) 0.1016(18) 0.120(2) -0.0615(16) -0.0417(14) 0.0327(13)
C36 0.0378(11) 0.0448(11) 0.0404(11) -0.0114(9) -0.0073(8) -0.0103(9)
C37 0.0389(11) 0.0425(10) 0.0411(11) -0.0222(9) -0.0003(8) -0.0151(9)
C38 0.0515(13) 0.0544(13) 0.0507(14) -0.0312(11) 0.0059(10) -0.0270(11)
C32 0.0380(11) 0.0604(13) 0.0415(12) -0.0193(10) -0.0054(9) -0.0116(10)
C39 0.0498(12) 0.0443(11) 0.0427(12) -0.0225(9) 0.0002(9) -0.0216(10)
O7 0.198(3) 0.0631(13) 0.0539(13) -0.0134(11) -0.0382(16) 0.0021(16)
C49 0.0479(13) 0.0489(12) 0.0559(15) -0.0141(11) 0.0006(11) -0.0148(11)
C51 0.0361(12) 0.0509(13) 0.0678(16) -0.0209(12) 0.0000(10) -0.0115(10)
C5 0.0390(12) 0.0493(12) 0.0621(15) -0.0090(11) -0.0020(10) -0.0182(10)
C12 0.0431(12) 0.0492(12) 0.0565(14) -0.0134(11) -0.0125(10) -0.0114(10)
C30 0.0619(15) 0.0467(12) 0.0419(12) -0.0084(10) -0.0141(10) -0.0243(11)
C44 0.0390(12) 0.0503(12) 0.0544(14) -0.0228(11) 0.0039(10) -0.0072(10)
C40 0.0427(11) 0.0433(11) 0.0394(11) -0.0192(9) -0.0010(8) -0.0184(9)
C18 0.0533(14) 0.0502(12) 0.0459(13) -0.0099(10) -0.0062(10) -0.0222(11)
C47 0.0358(11) 0.0413(11) 0.0549(14) -0.0189(10) 0.0028(9) -0.0033(9)
C45 0.0529(15) 0.0501(13) 0.0685(17) -0.0189(12) -0.0044(12) -0.0157(11)
C48 0.0454(13) 0.0489(12) 0.0616(16) -0.0215(11) 0.0002(11) -0.0149(10)
C2 0.0537(14) 0.0461(12) 0.0585(15) -0.0267(11) 0.0031(11) -0.0187(11)
C26 0.0419(12) 0.0546(13) 0.0446(13) -0.0127(10) -0.0092(9) -0.0072(10)
C52 0.0408(12) 0.0442(12) 0.0602(15) -0.0151(11) 0.0037(10) -0.0115(10)
C34 0.0320(11) 0.0564(14) 0.0767(18) -0.0308(13) -0.0052(11) -0.0072(10)
C14 0.0462(13) 0.0614(14) 0.0467(13) -0.0063(11) -0.0127(10) -0.0180(11)
O5 0.110(2) 0.174(3) 0.0660(15) 0.0142(16) -0.0206(14) -0.092(2)
C33 0.0427(13) 0.0776(17) 0.0545(15) -0.0340(13) 0.0039(10) -0.0136(12)
C35 0.0396(12) 0.0463(12) 0.0606(15) -0.0130(11) -0.0159(10) -0.0077(10)
C23 0.0364(11) 0.0549(13) 0.0624(15) -0.0172(11) -0.0037(10) -0.0192(10)
C21 0.0633(16) 0.0357(11) 0.0673(16) -0.0190(11) -0.0084(12) -0.0187(11)
C8 0.0422(13) 0.0634(15) 0.0597(15) -0.0319(12) -0.0008(10) -0.0113(11)
C43 0.0692(17) 0.0521(14) 0.0521(15) -0.0195(12) -0.0018(12) -0.0166(13)
C42 0.0745(19) 0.0578(15) 0.0502(15) -0.0152(12) -0.0014(13) -0.0206(14)
C41 0.0475(14) 0.0714(16) 0.0508(14) -0.0252(13) 0.0062(10) -0.0234(12)
C46 0.0557(16) 0.0682(16) 0.0699(18) -0.0328(14) 0.0001(13) -0.0230(13)
C22 0.0548(15) 0.0521(13) 0.0696(17) -0.0160(12) -0.0073(12) -0.0303(12)
C27 0.0576(16) 0.0720(18) 0.0512(15) -0.0117(13) -0.0187(12) 0.0041(14)
C4 0.0567(15) 0.0418(12) 0.0719(17) -0.0038(11) -0.0165(13) -0.0262(11)
C16 0.084(2) 0.0525(14) 0.0478(15) -0.0011(12) -0.0205(14) -0.0054(14)
C15 0.0572(16) 0.0760(18) 0.0620(17) -0.0064(14) -0.0249(13) -0.0100(14)
C10 0.0375(13) 0.0624(16) 0.115(3) -0.0357(17) -0.0132(15) -0.0035(12)
C17 0.079(2) 0.0538(14) 0.0501(15) -0.0036(12) -0.0059(13) -0.0261(14)
C29 0.101(2) 0.0501(14) 0.0485(15) -0.0039(11) -0.0165(14) -0.0356(15)
C11 0.0495(15) 0.0558(15) 0.092(2) -0.0139(15) -0.0301(15) -0.0066(12)
C3 0.0722(18) 0.0434(13) 0.084(2) -0.0283(13) -0.0075(15) -0.0243(13)
O3 0.105(3) 0.226(5) 0.0583(19) -0.039(3) 0.0164(19) -0.109(3)
O1 0.112(3) 0.107(2) 0.078(2) -0.0416(18) -0.0173(17) -0.045(2)
C28 0.099(2) 0.0476(14) 0.0492(16) -0.0014(12) -0.0214(15) -0.0064(15)
C9 0.0425(14) 0.0813(19) 0.092(2) -0.0508(18) 0.0099(14) -0.0111(13)
O2 0.131(3) 0.121(3) 0.075(2) -0.033(2) -0.039(2) 0.009(3)
O8 0.111(4) 0.074(3) 0.098(4) -0.018(3) -0.009(3) -0.014(3)
O3A 0.091(6) 0.134(7) 0.051(5) -0.037(5) -0.006(4) 0.023(6)
O1A 0.077(6) 0.152(7) 0.070(5) -0.008(6) -0.015(4) -0.061(6)
O2A 0.124(7) 0.096(6) 0.076(6) -0.005(5) -0.016(6) -0.060(5)

loop_
_atom_type_symbol
_atom_type_description
_atom_type_scat_dispersion_real
_atom_type_scat_dispersion_imag
_atom_type_scat_source
C C 0.0033 0.0016 'International Tables Vol C Tables 4.2.6.8 and 6.1.1.4'
H H 0.0000 0.0000 'International Tables Vol C Tables 4.2.6.8 and 6.1.1.4'
O O 0.0106 0.0060 'International Tables Vol C Tables 4.2.6.8 and 6.1.1.4'
P P 0.1023 0.0942 'International Tables Vol C Tables 4.2.6.8 and 6.1.1.4'
S S 0.1246 0.1234 'International Tables Vol C Tables 4.2.6.8 and 6.1.1.4'

loop_
_geom_angle_atom_site_label_1
_geom_angle_atom_site_label_2
_geom_angle_atom_site_label_3
_geom_angle
_geom_angle_site_symmetry_1
_geom_angle_site_symmetry_3
_geom_angle_publ_flag
C31 P2 C19 109.40(9) . . ?
C31 P2 C25 109.61(10) . . ?
C31 P2 C40 110.74(10) . . ?
C19 P2 C40 106.96(9) . . ?
C25 P2 C19 111.22(9) . . ?
C25 P2 C40 108.89(10) . . ?
C7 P1 C1 108.84(9) . . ?
C7 P1 C13 111.55(10) . . ?
C7 P1 C37 110.32(10) . . ?
C1 P1 C37 108.56(10) . . ?
C13 P1 C1 108.78(9) . . ?
C13 P1 C37 108.74(10) . . ?
O4 S2 C50 105.88(13) . . ?
O4 S2 O6 110.52(15) . . ?
O6 S2 C50 104.18(13) . . ?
O5 S2 O4 113.79(18) . . ?
O5 S2 C50 106.95(13) . . ?
O5 S2 O6 114.59(19) . . ?
O3 S1 C41 105.14(18) . . ?
O3 S1 O1 116.3(3) . . ?
O3 S1 O2 112.5(3) . . ?
O1 S1 C41 107.45(16) . . ?
O1 S1 O2 108.8(2) . . ?
O2 S1 C41 105.94(17) . . ?
O3A S1 C41 99.4(4) . . ?
O1A S1 C41 105.6(5) . . ?
O1A S1 O3A 126.8(11) . . ?
O1A S1 O2A 117.8(10) . . ?
O2A S1 C41 108.8(5) . . ?
O2A S1 O3A 96.4(9) . . ?
C36 C31 P2 119.76(16) . . ?
C32 C31 P2 120.64(15) . . ?
C32 C31 C36 119.48(19) . . ?
C12 C7 P1 118.72(18) . . ?
C8 C7 P1 121.75(17) . . ?
C8 C7 C12 119.4(2) . . ?
C6 C1 P1 120.45(15) . . ?
C6 C1 C2 119.15(19) . . ?
C2 C1 P1 120.35(17) . . ?
C24 C19 P2 119.10(15) . . ?
C20 C19 P2 120.87(15) . . ?
C20 C19 C24 119.97(18) . . ?
C19 C24 H24 119.9 . . ?
C23 C24 C19 120.2(2) . . ?
C23 C24 H24 119.9 . . ?
C18 C13 P1 120.18(16) . . ?
C18 C13 C14 119.6(2) . . ?
C14 C13 P1 119.93(17) . . ?
C1 C6 H6 119.8 . . ?
C5 C6 C1 120.5(2) . . ?
C5 C6 H6 119.8 . . ?
C19 C20 H20 120.5 . . ?
C21 C20 C19 118.9(2) . . ?
C21 C20 H20 120.5 . . ?
C30 C25 P2 118.05(16) . . ?
C26 C25 P2 122.07(17) . . ?
C26 C25 C30 119.70(19) . . ?
C49 C50 S2 121.50(19) . . ?
C51 C50 S2 119.8(2) . . ?
C51 C50 C49 118.6(2) . . ?
C31 C36 H36 119.9 . . ?
C35 C36 C31 120.1(2) . . ?
C35 C36 H36 119.9 . . ?
P1 C37 H37A 108.4 . . ?
P1 C37 H37B 108.4 . . ?
H37A C37 H37B 107.4 . . ?
C38 C37 P1 115.69(15) . . ?
C38 C37 H37A 108.4 . . ?
C38 C37 H37B 108.4 . . ?
C37 C38 H38A 109.9 . . ?
C37 C38 H38B 109.9 . . ?
H38A C38 H38B 108.3 . . ?
C39 C38 C37 109.09(18) . . ?
C39 C38 H38A 109.9 . . ?
C39 C38 H38B 109.9 . . ?
C31 C32 H32 120.2 . . ?
C33 C32 C31 119.6(2) . . ?
C33 C32 H32 120.2 . . ?
C38 C39 H39A 108.9 . . ?
C38 C39 H39B 108.9 . . ?
C38 C39 C40 113.39(18) . . ?
H39A C39 H39B 107.7 . . ?
C40 C39 H39A 108.9 . . ?
C40 C39 H39B 108.9 . . ?
H7A O7 H7B 104.5 . . ?
C50 C49 H49 119.8 . . ?
C48 C49 C50 120.4(2) . . ?
C48 C49 H49 119.8 . . ?
C50 C51 H51 119.5 . . ?
C52 C51 C50 121.0(2) . . ?
C52 C51 H51 119.5 . . ?
C6 C5 H5 120.1 . . ?
C4 C5 C6 119.8(2) . . ?
C4 C5 H5 120.1 . . ?
C7 C12 H12 120.0 . . ?
C11 C12 C7 120.0(3) . . ?
C11 C12 H12 120.0 . . ?
C25 C30 H30 120.0 . . ?
C29 C30 C25 119.9(2) . . ?
C29 C30 H30 120.0 . . ?
C45 C44 C47 121.4(2) . . ?
C43 C44 C47 121.4(2) . . ?
C43 C44 C45 117.1(2) . . ?
P2 C40 H40A 108.8 . . ?
P2 C40 H40B 108.8 . . ?
C39 C40 P2 113.86(15) . . ?
C39 C40 H40A 108.8 . . ?
C39 C40 H40B 108.8 . . ?
H40A C40 H40B 107.7 . . ?
C13 C18 H18 120.3 . . ?
C17 C18 C13 119.5(2) . . ?
C17 C18 H18 120.3 . . ?
C48 C47 C44 121.2(2) . . ?
C52 C47 C44 121.2(2) . . ?
C52 C47 C48 117.5(2) . . ?
C44 C45 H45 119.2 . . ?
C46 C45 C44 121.6(2) . . ?
C46 C45 H45 119.2 . . ?
C49 C48 C47 121.3(2) . . ?
C49 C48 H48 119.3 . . ?
C47 C48 H48 119.3 . . ?
C1 C2 H2 120.2 . . ?
C3 C2 C1 119.7(2) . . ?
C3 C2 H2 120.2 . . ?
C25 C26 H26 120.3 . . ?
C27 C26 C25 119.4(2) . . ?
C27 C26 H26 120.3 . . ?
C51 C52 C47 121.0(2) . . ?
C51 C52 H52 119.5 . . ?
C47 C52 H52 119.5 . . ?
C33 C34 H34 119.8 . . ?
C35 C34 H34 119.8 . . ?
C35 C34 C33 120.3(2) . . ?
C13 C14 H14 120.0 . . ?
C15 C14 C13 120.1(2) . . ?
C15 C14 H14 120.0 . . ?
C32 C33 C34 120.6(2) . . ?
C32 C33 H33 119.7 . . ?
C34 C33 H33 119.7 . . ?
C36 C35 C34 119.9(2) . . ?
C36 C35 H35 120.0 . . ?
C34 C35 H35 120.0 . . ?
C24 C23 H23 120.1 . . ?
C24 C23 C22 119.7(2) . . ?
C22 C23 H23 120.1 . . ?
C20 C21 H21 119.7 . . ?
C22 C21 C20 120.6(2) . . ?
C22 C21 H21 119.7 . . ?
C7 C8 H8 120.3 . . ?
C9 C8 C7 119.4(3) . . ?
C9 C8 H8 120.3 . . ?
C44 C43 H43 119.3 . . ?
C42 C43 C44 121.4(3) . . ?
C42 C43 H43 119.3 . . ?
C43 C42 H42 119.5 . . ?
C41 C42 C43 120.9(3) . . ?
C41 C42 H42 119.5 . . ?
C42 C41 S1 120.3(2) . . ?
C42 C41 C46 118.7(3) . . ?
C46 C41 S1 120.9(2) . . ?
C45 C46 C41 120.2(3) . . ?
C45 C46 H46 119.9 . . ?
C41 C46 H46 119.9 . . ?
C23 C22 H22 119.7 . . ?
C21 C22 C23 120.6(2) . . ?
C21 C22 H22 119.7 . . ?
C26 C27 H27 120.0 . . ?
C28 C27 C26 119.9(3) . . ?
C28 C27 H27 120.0 . . ?
C5 C4 H4 119.9 . . ?
C3 C4 C5 120.3(2) . . ?
C3 C4 H4 119.9 . . ?
C15 C16 H16 119.5 . . ?
C17 C16 H16 119.5 . . ?
C17 C16 C15 121.1(2) . . ?
C14 C15 H15 120.3 . . ?
C16 C15 C14 119.4(3) . . ?
C16 C15 H15 120.3 . . ?
C11 C10 H10 119.8 . . ?
C11 C10 C9 120.4(3) . . ?
C9 C10 H10 119.8 . . ?
C18 C17 H17 119.8 . . ?
C16 C17 C18 120.4(3) . . ?
C16 C17 H17 119.8 . . ?
C30 C29 H29 120.1 . . ?
C28 C29 C30 119.8(3) . . ?
C28 C29 H29 120.1 . . ?
C12 C11 H11 119.9 . . ?
C10 C11 C12 120.1(3) . . ?
C10 C11 H11 119.9 . . ?
C2 C3 H3 119.7 . . ?
C4 C3 C2 120.7(2) . . ?
C4 C3 H3 119.7 . . ?
C27 C28 C29 121.1(2) . . ?
C27 C28 H28 119.4 . . ?
C29 C28 H28 119.4 . . ?
C8 C9 H9 119.7 . . ?
C10 C9 C8 120.6(3) . . ?
C10 C9 H9 119.7 . . ?
H8A O8 H8B 104.5 . . ?

loop_
_geom_bond_atom_site_label_1
_geom_bond_atom_site_label_2
_geom_bond_distance
_geom_bond_site_symmetry_2
_geom_bond_publ_flag
P2 C31 1.785(2) . ?
P2 C19 1.8034(19) . ?
P2 C25 1.797(2) . ?
P2 C40 1.819(2) . ?
P1 C7 1.793(2) . ?
P1 C1 1.7990(19) . ?
P1 C13 1.794(2) . ?
P1 C37 1.808(2) . ?
S2 O4 1.439(2) . ?
S2 C50 1.788(3) . ?
S2 O6 1.448(2) . ?
S2 O5 1.423(2) . ?
S1 C41 1.782(3) . ?
S1 O3 1.400(3) . ?
S1 O1 1.435(3) . ?
S1 O2 1.481(4) . ?
S1 O3A 1.516(11) . ?
S1 O1A 1.233(11) . ?
S1 O2A 1.455(12) . ?
C31 C36 1.402(3) . ?
C31 C32 1.399(3) . ?
C7 C12 1.402(3) . ?
C7 C8 1.395(3) . ?
C1 C6 1.392(3) . ?
C1 C2 1.398(3) . ?
C19 C24 1.398(3) . ?
C19 C20 1.396(3) . ?
C24 H24 0.9300 . ?
C24 C23 1.382(3) . ?
C13 C18 1.395(3) . ?
C13 C14 1.396(3) . ?
C6 H6 0.9300 . ?
C6 C5 1.386(3) . ?
C20 H20 0.9300 . ?
C20 C21 1.394(3) . ?
C25 C30 1.398(3) . ?
C25 C26 1.395(3) . ?
C50 C49 1.396(3) . ?
C50 C51 1.394(3) . ?
C36 H36 0.9300 . ?
C36 C35 1.381(3) . ?
C37 H37A 0.9700 . ?
C37 H37B 0.9700 . ?
C37 C38 1.535(3) . ?
C38 H38A 0.9700 . ?
C38 H38B 0.9700 . ?
C38 C39 1.516(3) . ?
C32 H32 0.9300 . ?
C32 C33 1.379(3) . ?
C39 H39A 0.9700 . ?
C39 H39B 0.9700 . ?
C39 C40 1.530(3) . ?
O7 H7A 0.8502 . ?
O7 H7B 0.8499 . ?
C49 H49 0.9300 . ?
C49 C48 1.384(4) . ?
C51 H51 0.9300 . ?
C51 C52 1.381(4) . ?
C5 H5 0.9300 . ?
C5 C4 1.379(4) . ?
C12 H12 0.9300 . ?
C12 C11 1.382(4) . ?
C30 H30 0.9300 . ?
C30 C29 1.379(3) . ?
C44 C47 1.491(3) . ?
C44 C45 1.401(4) . ?
C44 C43 1.400(3) . ?
C40 H40A 0.9700 . ?
C40 H40B 0.9700 . ?
C18 H18 0.9300 . ?
C18 C17 1.382(3) . ?
C47 C48 1.405(3) . ?
C47 C52 1.403(3) . ?
C45 H45 0.9300 . ?
C45 C46 1.387(4) . ?
C48 H48 0.9300 . ?
C2 H2 0.9300 . ?
C2 C3 1.384(3) . ?
C26 H26 0.9300 . ?
C26 C27 1.392(3) . ?
C52 H52 0.9300 . ?
C34 H34 0.9300 . ?
C34 C33 1.384(4) . ?
C34 C35 1.383(4) . ?
C14 H14 0.9300 . ?
C14 C15 1.383(3) . ?
C33 H33 0.9300 . ?
C35 H35 0.9300 . ?
C23 H23 0.9300 . ?
C23 C22 1.382(3) . ?
C21 H21 0.9300 . ?
C21 C22 1.377(4) . ?
C8 H8 0.9300 . ?
C8 C9 1.385(4) . ?
C43 H43 0.9300 . ?
C43 C42 1.385(4) . ?
C42 H42 0.9300 . ?
C42 C41 1.384(4) . ?
C41 C46 1.397(4) . ?
C46 H46 0.9300 . ?
C22 H22 0.9300 . ?
C27 H27 0.9300 . ?
C27 C28 1.372(4) . ?
C4 H4 0.9300 . ?
C4 C3 1.374(4) . ?
C16 H16 0.9300 . ?
C16 C15 1.382(4) . ?
C16 C17 1.367(4) . ?
C15 H15 0.9300 . ?
C10 H10 0.9300 . ?
C10 C11 1.373(5) . ?
C10 C9 1.378(5) . ?
C17 H17 0.9300 . ?
C29 H29 0.9300 . ?
C29 C28 1.377(4) . ?
C11 H11 0.9300 . ?
C3 H3 0.9300 . ?
C28 H28 0.9300 . ?
C9 H9 0.9300 . ?
O8 H8A 0.8499 . ?
O8 H8B 0.8501 . ?
